data_7128751
loop_
_publ_author_name
'Goual, Nawel'
'Casimiro, Lorenzo'
'Delattre, Vincent'
'Retailleau, Pascal'
'Maisonneuve, St\'ephane'
'Bogliotti, Nicolas'
'M\'etivier, R\'emi'
'Xie, Juan'
'Marinetti, Angela'
'Voituriez, Arnaud'

_publ_section_title
;
 Triazonine-based bistable photoswitches: synthesis, characterization and
 photochromic properties.
;
_journal_issue 78
_journal_name_full 'Chemical communications (Cambridge, England)'
_journal_page_first 10079
_journal_page_last 10082
_journal_paper_doi 10.1039/d1cc02746h
_journal_volume 57
_journal_year 2021
_chemical_formula_moiety 'C17 H17 N3 O2'
_chemical_formula_sum 'C17 H17 N3 O2'
_chemical_formula_weight 295.33
_chemical_name_systematic
;
'ethyl (E)-11,13-dihydro-12H-dibenzo[c,h][1,2,6]triazonine-12-carboxylate'
;
_space_group_crystal_system orthorhombic
_space_group_IT_number 19
_space_group_name_Hall 'P 2ac 2ab'
_space_group_name_H-M_alt 'P 21 21 21'
_atom_sites_solution_hydrogens geom
_atom_sites_solution_primary other
_atom_sites_solution_secondary difmap
_audit_creation_method SHELXL-2018/3
_audit_update_record
;
2021-03-05 deposited with the CCDC.	2021-08-02 downloaded from the CCDC.
;
_cell_angle_alpha 90
_cell_angle_beta 90
_cell_angle_gamma 90
_cell_formula_units_Z 4
_cell_length_a 5.0393(3)
_cell_length_b 11.5613(6)
_cell_length_c 26.3881(15)
_cell_measurement_reflns_used 4102
_cell_measurement_temperature 293(2)
_cell_measurement_theta_max 25.4810
_cell_measurement_theta_min 3.6750
_cell_volume 1537.39(15)
_computing_cell_refinement 'CrysAlisPro 1.171.39.46 (Rigaku OD, 2018)'
_computing_data_collection 'CrysAlisPro 1.171.39.46 (Rigaku OD, 2018)'
_computing_data_reduction 'CrysAlisPro 1.171.39.46 (Rigaku OD, 2018)'
_computing_structure_refinement 'SHELXL-2018/3 (Sheldrick, 2015b)'
_computing_structure_solution 'SHELXT (Sheldrick, 2015a)'
_diffrn_ambient_temperature 293(2)
_diffrn_detector 'Dectris PILATUS3 R 200K-A area detector'
_diffrn_detector_area_resol_mean 5.811
_diffrn_detector_type 'Hybrid Photon Counting area detector'
_diffrn_measured_fraction_theta_full 0.991
_diffrn_measured_fraction_theta_max 0.992
_diffrn_measurement_device 'kappa gonio four-circle diffractometer'
_diffrn_measurement_device_type 'Rigaku XtaLAB PRO'
_diffrn_measurement_method '\w scans'
_diffrn_radiation_collimation 'Rigaku Integrated Confocal MaxFlux double bounce multi-layer mirror optics'
_diffrn_radiation_monochromator none
_diffrn_radiation_probe x-ray
_diffrn_radiation_type MoK\a
_diffrn_radiation_wavelength 0.71073
_diffrn_reflns_av_R_equivalents 0.0379
_diffrn_reflns_av_unetI/netI 0.0439
_diffrn_reflns_Laue_measured_fraction_full 0.991
_diffrn_reflns_Laue_measured_fraction_max 0.992
_diffrn_reflns_limit_h_max 6
_diffrn_reflns_limit_h_min -6
_diffrn_reflns_limit_k_max 14
_diffrn_reflns_limit_k_min -12
_diffrn_reflns_limit_l_max 32
_diffrn_reflns_limit_l_min -31
_diffrn_reflns_number 9387
_diffrn_reflns_point_group_measured_fraction_full 0.982
_diffrn_reflns_point_group_measured_fraction_max 0.972
_diffrn_reflns_theta_full 25.242
_diffrn_reflns_theta_max 26.369
_diffrn_reflns_theta_min 3.524
_diffrn_source 'microfocus sealed X-ray tube'
_diffrn_source_type 'Rigaku micromax 003'
_exptl_absorpt_coefficient_mu 0.086
_exptl_absorpt_correction_T_max 1.00000
_exptl_absorpt_correction_T_min 0.43897
_exptl_absorpt_correction_type multi-scan
_exptl_absorpt_process_details
;
CrysAlisPro 1.171.39.46 (Rigaku Oxford Diffraction, 2018)
Empirical absorption correction using spherical harmonics,
 implemented in SCALE3 ABSPACK scaling algorithm.
;
_exptl_crystal_colour brown
_exptl_crystal_density_diffrn 1.276
_exptl_crystal_description stick
_exptl_crystal_F_000 624
_exptl_crystal_size_max 0.32
_exptl_crystal_size_mid 0.07
_exptl_crystal_size_min 0.04
_refine_diff_density_max 0.186
_refine_diff_density_min -0.213
_refine_diff_density_rms 0.064
_refine_ls_abs_structure_details
;
Refined as an inversion twin.
;
_refine_ls_abs_structure_Flack 0.4(17)
_refine_ls_extinction_coef 0.025(5)
_refine_ls_extinction_expression Fc^*^=kFc[1+0.001xFc^2^\l^3^/sin(2\q)]^-1/4^
_refine_ls_extinction_method 'SHELXL-2018/3 (Sheldrick 2018)'
_refine_ls_goodness_of_fit_ref 1.058
_refine_ls_hydrogen_treatment constr
_refine_ls_matrix_type full
_refine_ls_number_parameters 202
_refine_ls_number_reflns 3063
_refine_ls_number_restraints 0
_refine_ls_restrained_S_all 1.058
_refine_ls_R_factor_all 0.0498
_refine_ls_R_factor_gt 0.0384
_refine_ls_shift/su_max 0.000
_refine_ls_shift/su_mean 0.000
_refine_ls_structure_factor_coef Fsqd
_refine_ls_weighting_details 'w=1/[\s^2^(Fo^2^)+(0.0606P)^2^+0.0035P] where P=(Fo^2^+2Fc^2^)/3'
_refine_ls_weighting_scheme calc
_refine_ls_wR_factor_gt 0.0931
_refine_ls_wR_factor_ref 0.0985
_reflns_Friedel_coverage 0.653
_reflns_Friedel_fraction_full 0.968
_reflns_Friedel_fraction_max 0.944
_reflns_number_gt 2567
_reflns_number_total 3072
_reflns_threshold_expression 'I > 2\s(I)'
_cod_data_source_file d1cc02746h2.cif
_cod_data_source_block compound_E-2c
_cod_depositor_comments 'Adding full bibliography for 7128749--7128753.cif.'
_cod_original_cell_volume 1537.41(16)
_cod_database_code 7128751
_shelx_space_group_comment
;
The symmetry employed for this shelxl refinement is uniquely defined
by the following loop, which should always be used as a source of
symmetry information in preference to the above space-group names.
They are only intended as comments.
;

loop_
_space_group_symop_operation_xyz
'x, y, z'
'-x+1/2, -y, z+1/2'
'-x, y+1/2, -z+1/2'
'x+1/2, -y+1/2, -z'

loop_
_atom_site_label
_atom_site_type_symbol
_atom_site_fract_x
_atom_site_fract_y
_atom_site_fract_z
_atom_site_U_iso_or_equiv
_atom_site_adp_type
_atom_site_occupancy
_atom_site_site_symmetry_order
_atom_site_calc_flag
_atom_site_refinement_flags_posn
_atom_site_refinement_flags_adp
_atom_site_refinement_flags_occupancy
_atom_site_disorder_assembly
_atom_site_disorder_group
O1 O 0.4802(4) 0.55052(14) 0.45809(5) 0.0675(5) Uani 1 1 d . . . . .
C1 C 0.5269(4) 0.26939(16) 0.37894(7) 0.0463(5) Uani 1 1 d . . . . .
N1 N 0.3689(4) 0.32032(13) 0.33992(6) 0.0487(4) Uani 1 1 d . . . . .
O2 O 0.3263(3) 0.67523(11) 0.39924(5) 0.0568(4) Uani 1 1 d . . . . .
C2 C 0.7302(4) 0.33187(18) 0.40294(7) 0.0477(5) Uani 1 1 d . . . . .
N2 N 0.5084(4) 0.38277(13) 0.31221(6) 0.0456(4) Uani 1 1 d . . . . .
N3 N 0.6296(4) 0.54398(13) 0.37705(6) 0.0451(4) Uani 1 1 d . . . . .
C3 C 0.8242(5) 0.45380(18) 0.39053(8) 0.0532(5) Uani 1 1 d . . . . .
H3A H 0.923241 0.481685 0.419587 0.064 Uiso 1 1 calc R U . . .
H3AB H 0.948740 0.447766 0.362632 0.064 Uiso 1 1 calc R U . . .
C4 C 0.6491(5) 0.60324(17) 0.32773(7) 0.0505(5) Uani 1 1 d . . . . .
H4A H 0.820129 0.584675 0.312963 0.061 Uiso 1 1 calc R U . . .
H4AB H 0.646357 0.685969 0.333831 0.061 Uiso 1 1 calc R U . . .
C5 C 0.4365(4) 0.57548(15) 0.28903(7) 0.0444(5) Uani 1 1 d . . . . .
C6 C 0.3644(5) 0.46068(16) 0.28042(7) 0.0448(5) Uani 1 1 d . . . . .
C7 C 0.4803(5) 0.58616(16) 0.41507(7) 0.0469(5) Uani 1 1 d . . . . .
C11 C 0.6025(6) 0.1056(2) 0.43240(9) 0.0696(7) Uani 1 1 d . . . . .
H11 H 0.560121 0.030538 0.442195 0.083 Uiso 1 1 calc R U . . .
C10 C 0.4599(6) 0.15971(18) 0.39497(9) 0.0598(6) Uani 1 1 d . . . . .
H10 H 0.316424 0.121939 0.380239 0.072 Uiso 1 1 calc R U . . .
C9 C 0.0447(9) 0.8342(3) 0.41643(12) 0.1019(12) Uani 1 1 d . . . . .
H9A H -0.043499 0.876557 0.442796 0.153 Uiso 1 1 calc R U . . .
H9B H -0.083323 0.809031 0.391843 0.153 Uiso 1 1 calc R U . . .
H9C H 0.173449 0.883098 0.400315 0.153 Uiso 1 1 calc R U . . .
C8 C 0.1770(7) 0.7341(2) 0.43812(10) 0.0729(8) Uani 1 1 d . . . . .
H8A H 0.295372 0.758612 0.465045 0.088 Uiso 1 1 calc R U . . .
H8AB H 0.046445 0.681893 0.452478 0.088 Uiso 1 1 calc R U . . .
C15 C 0.0635(6) 0.5171(2) 0.21521(9) 0.0649(7) Uani 1 1 d . . . . .
H15 H -0.059336 0.498117 0.190246 0.078 Uiso 1 1 calc R U . . .
C12 C 0.8076(6) 0.1631(2) 0.45516(9) 0.0702(7) Uani 1 1 d . . . . .
H12 H 0.907461 0.126562 0.480102 0.084 Uiso 1 1 calc R U . . .
C16 C 0.1320(6) 0.63085(19) 0.22314(8) 0.0611(6) Uani 1 1 d . . . . .
H16 H 0.055648 0.688534 0.203375 0.073 Uiso 1 1 calc R U . . .
C13 C 0.8665(5) 0.2748(2) 0.44123(8) 0.0628(6) Uani 1 1 d . . . . .
H13 H 1.002334 0.313491 0.458032 0.075 Uiso 1 1 calc R U . . .
C17 C 0.3134(5) 0.66002(17) 0.26024(8) 0.0549(6) Uani 1 1 d . . . . .
H17 H 0.353357 0.737455 0.265958 0.066 Uiso 1 1 calc R U . . .
C14 C 0.1777(5) 0.43063(18) 0.24447(7) 0.0562(6) Uani 1 1 d . . . . .
H14 H 0.129238 0.353701 0.239926 0.067 Uiso 1 1 calc R U . . .

loop_
_atom_site_aniso_label
_atom_site_aniso_U_11
_atom_site_aniso_U_22
_atom_site_aniso_U_33
_atom_site_aniso_U_23
_atom_site_aniso_U_13
_atom_site_aniso_U_12
O1 0.0911(13) 0.0679(9) 0.0437(8) 0.0047(7) 0.0071(9) 0.0126(10)
C1 0.0483(12) 0.0460(9) 0.0448(10) 0.0004(8) 0.0035(10) 0.0115(10)
N1 0.0520(10) 0.0428(8) 0.0512(9) -0.0002(7) -0.0023(9) 0.0018(8)
O2 0.0690(11) 0.0499(7) 0.0516(8) -0.0009(7) 0.0057(8) 0.0114(8)
C2 0.0439(12) 0.0546(10) 0.0445(10) -0.0023(9) 0.0047(9) 0.0122(10)
N2 0.0513(10) 0.0418(8) 0.0436(8) -0.0040(7) 0.0009(8) 0.0051(8)
N3 0.0469(10) 0.0443(8) 0.0441(8) -0.0010(7) 0.0027(8) -0.0023(8)
C3 0.0411(12) 0.0595(11) 0.0589(12) -0.0027(10) -0.0053(10) 0.0005(11)
C4 0.0516(12) 0.0512(10) 0.0488(10) 0.0012(9) 0.0094(11) -0.0105(11)
C5 0.0472(12) 0.0454(9) 0.0405(9) 0.0024(8) 0.0129(9) -0.0016(9)
C6 0.0505(12) 0.0453(9) 0.0387(9) 0.0000(8) 0.0062(10) 0.0049(10)
C7 0.0529(13) 0.0420(9) 0.0458(10) -0.0022(8) -0.0001(10) -0.0039(10)
C11 0.084(2) 0.0573(12) 0.0678(14) 0.0179(11) 0.0108(15) 0.0165(14)
C10 0.0672(16) 0.0481(10) 0.0641(12) 0.0053(10) 0.0024(12) 0.0054(11)
C9 0.129(3) 0.0777(17) 0.099(2) -0.0196(16) -0.009(2) 0.034(2)
C8 0.089(2) 0.0623(12) 0.0679(14) -0.0081(11) 0.0138(15) 0.0172(15)
C15 0.0734(18) 0.0738(14) 0.0474(11) 0.0022(10) -0.0101(12) 0.0083(13)
C12 0.0730(18) 0.0808(16) 0.0568(13) 0.0189(13) 0.0023(13) 0.0287(15)
C16 0.0732(17) 0.0625(13) 0.0478(11) 0.0153(10) 0.0036(12) 0.0150(13)
C13 0.0552(14) 0.0796(14) 0.0537(12) 0.0026(11) -0.0030(12) 0.0134(13)
C17 0.0672(15) 0.0464(10) 0.0511(11) 0.0111(9) 0.0135(12) -0.0012(11)
C14 0.0691(16) 0.0508(11) 0.0488(11) -0.0022(9) -0.0073(12) -0.0007(12)

loop_
_atom_type_symbol
_atom_type_description
_atom_type_scat_dispersion_real
_atom_type_scat_dispersion_imag
_atom_type_scat_source
C C 0.0033 0.0016 'International Tables Vol C Tables 4.2.6.8 and 6.1.1.4'
H H 0.0000 0.0000 'International Tables Vol C Tables 4.2.6.8 and 6.1.1.4'
N N 0.0061 0.0033 'International Tables Vol C Tables 4.2.6.8 and 6.1.1.4'
O O 0.0106 0.0060 'International Tables Vol C Tables 4.2.6.8 and 6.1.1.4'

loop_
_geom_angle_atom_site_label_1
_geom_angle_atom_site_label_2
_geom_angle_atom_site_label_3
_geom_angle
_geom_angle_site_symmetry_1
_geom_angle_site_symmetry_3
_geom_angle_publ_flag
C10 C1 C2 120.88(19) . . ?
C10 C1 N1 117.6(2) . . ?
C2 C1 N1 121.30(18) . . ?
N2 N1 C1 110.35(17) . . ?
C7 O2 C8 115.96(16) . . ?
C13 C2 C1 116.4(2) . . ?
C13 C2 C3 116.2(2) . . ?
C1 C2 C3 127.32(19) . . ?
N1 N2 C6 115.06(18) . . ?
C7 N3 C4 121.80(16) . . ?
C7 N3 C3 116.62(16) . . ?
C4 N3 C3 119.83(17) . . ?
N3 C3 C2 119.97(18) . . ?
N3 C3 H3A 107.3 . . ?
C2 C3 H3A 107.3 . . ?
N3 C3 H3AB 107.3 . . ?
C2 C3 H3AB 107.3 . . ?
H3A C3 H3AB 106.9 . . ?
N3 C4 C5 116.73(16) . . ?
N3 C4 H4A 108.1 . . ?
C5 C4 H4A 108.1 . . ?
N3 C4 H4AB 108.1 . . ?
C5 C4 H4AB 108.1 . . ?
H4A C4 H4AB 107.3 . . ?
C17 C5 C6 117.75(19) . . ?
C17 C5 C4 122.50(18) . . ?
C6 C5 C4 119.72(18) . . ?
C14 C6 C5 121.94(19) . . ?
C14 C6 N2 126.22(18) . . ?
C5 C6 N2 111.84(18) . . ?
O1 C7 N3 125.3(2) . . ?
O1 C7 O2 123.29(19) . . ?
N3 C7 O2 111.45(16) . . ?
C12 C11 C10 119.3(2) . . ?
C12 C11 H11 120.3 . . ?
C10 C11 H11 120.3 . . ?
C11 C10 C1 120.8(2) . . ?
C11 C10 H10 119.6 . . ?
C1 C10 H10 119.6 . . ?
C8 C9 H9A 109.5 . . ?
C8 C9 H9B 109.5 . . ?
H9A C9 H9B 109.5 . . ?
C8 C9 H9C 109.5 . . ?
H9A C9 H9C 109.5 . . ?
H9B C9 H9C 109.5 . . ?
O2 C8 C9 109.6(2) . . ?
O2 C8 H8A 109.8 . . ?
C9 C8 H8A 109.8 . . ?
O2 C8 H8AB 109.8 . . ?
C9 C8 H8AB 109.8 . . ?
H8A C8 H8AB 108.2 . . ?
C16 C15 C14 120.0(2) . . ?
C16 C15 H15 120.0 . . ?
C14 C15 H15 120.0 . . ?
C11 C12 C13 120.2(2) . . ?
C11 C12 H12 119.9 . . ?
C13 C12 H12 119.9 . . ?
C15 C16 C17 120.5(2) . . ?
C15 C16 H16 119.8 . . ?
C17 C16 H16 119.8 . . ?
C12 C13 C2 122.3(3) . . ?
C12 C13 H13 118.9 . . ?
C2 C13 H13 118.9 . . ?
C16 C17 C5 120.87(19) . . ?
C16 C17 H17 119.6 . . ?
C5 C17 H17 119.6 . . ?
C6 C14 C15 118.9(2) . . ?
C6 C14 H14 120.5 . . ?
C15 C14 H14 120.5 . . ?

loop_
_geom_bond_atom_site_label_1
_geom_bond_atom_site_label_2
_geom_bond_distance
_geom_bond_site_symmetry_2
_geom_bond_publ_flag
O1 C7 1.207(2) . ?
C1 C10 1.379(3) . ?
C1 C2 1.404(3) . ?
C1 N1 1.429(3) . ?
N1 N2 1.245(2) . ?
O2 C7 1.355(3) . ?
O2 C8 1.443(3) . ?
C2 C13 1.389(3) . ?
C2 C3 1.523(3) . ?
N2 C6 1.429(3) . ?
N3 C7 1.346(3) . ?
N3 C4 1.474(2) . ?
N3 C3 1.475(3) . ?
C3 H3A 0.9700 . ?
C3 H3AB 0.9700 . ?
C4 C5 1.514(3) . ?
C4 H4A 0.9700 . ?
C4 H4AB 0.9700 . ?
C5 C17 1.385(3) . ?
C5 C6 1.395(3) . ?
C6 C14 1.381(3) . ?
C11 C12 1.368(4) . ?
C11 C10 1.372(3) . ?
C11 H11 0.9300 . ?
C10 H10 0.9300 . ?
C9 C8 1.453(4) . ?
C9 H9A 0.9600 . ?
C9 H9B 0.9600 . ?
C9 H9C 0.9600 . ?
C8 H8A 0.9700 . ?
C8 H8AB 0.9700 . ?
C15 C16 1.376(4) . ?
C15 C14 1.388(3) . ?
C15 H15 0.9300 . ?
C12 C13 1.376(4) . ?
C12 H12 0.9300 . ?
C16 C17 1.381(3) . ?
C16 H16 0.9300 . ?
C13 H13 0.9300 . ?
C17 H17 0.9300 . ?
C14 H14 0.9300 . ?

loop_
_geom_hbond_atom_site_label_D
_geom_hbond_atom_site_label_H
_geom_hbond_atom_site_label_A
_geom_hbond_distance_DH
_geom_hbond_distance_HA
_geom_hbond_distance_DA
_geom_hbond_angle_DHA
_geom_hbond_site_symmetry_A
_geom_hbond_publ_flag
C3 H3AB N1 0.97 2.65 3.421(3) 136.8 1_655 yes

loop_
_geom_torsion_atom_site_label_1
_geom_torsion_atom_site_label_2
_geom_torsion_atom_site_label_3
_geom_torsion_atom_site_label_4
_geom_torsion
_geom_torsion_site_symmetry_1
_geom_torsion_site_symmetry_2
_geom_torsion_site_symmetry_3
_geom_torsion_site_symmetry_4
_geom_torsion_publ_flag
C10 C1 N1 N2 -146.22(19) . . . . ?
C2 C1 N1 N2 38.6(2) . . . . ?
C10 C1 C2 C13 3.4(3) . . . . ?
N1 C1 C2 C13 178.39(19) . . . . ?
C10 C1 C2 C3 -178.8(2) . . . . ?
N1 C1 C2 C3 -3.8(3) . . . . ?
C1 N1 N2 C6 -164.57(15) . . . . ?
C7 N3 C3 C2 73.3(2) . . . . ?
C4 N3 C3 C2 -121.5(2) . . . . ?
C13 C2 C3 N3 -142.9(2) . . . . ?
C1 C2 C3 N3 39.3(3) . . . . ?
C7 N3 C4 C5 -86.0(2) . . . . ?
C3 N3 C4 C5 109.6(2) . . . . ?
N3 C4 C5 C17 135.9(2) . . . . ?
N3 C4 C5 C6 -46.0(3) . . . . ?
C17 C5 C6 C14 0.2(3) . . . . ?
C4 C5 C6 C14 -177.96(19) . . . . ?
C17 C5 C6 N2 179.33(18) . . . . ?
C4 C5 C6 N2 1.2(3) . . . . ?
N1 N2 C6 C14 -58.9(3) . . . . ?
N1 N2 C6 C5 122.01(18) . . . . ?
C4 N3 C7 O1 -170.4(2) . . . . ?
C3 N3 C7 O1 -5.5(3) . . . . ?
C4 N3 C7 O2 9.6(3) . . . . ?
C3 N3 C7 O2 174.50(17) . . . . ?
C8 O2 C7 O1 5.7(3) . . . . ?
C8 O2 C7 N3 -174.3(2) . . . . ?
C12 C11 C10 C1 2.3(4) . . . . ?
C2 C1 C10 C11 -4.6(3) . . . . ?
N1 C1 C10 C11 -179.8(2) . . . . ?
C7 O2 C8 C9 174.1(3) . . . . ?
C10 C11 C12 C13 1.2(4) . . . . ?
C14 C15 C16 C17 -0.3(4) . . . . ?
C11 C12 C13 C2 -2.4(4) . . . . ?
C1 C2 C13 C12 0.1(3) . . . . ?
C3 C2 C13 C12 -177.9(2) . . . . ?
C15 C16 C17 C5 2.2(4) . . . . ?
C6 C5 C17 C16 -2.1(3) . . . . ?
C4 C5 C17 C16 176.0(2) . . . . ?
C5 C6 C14 C15 1.6(3) . . . . ?
N2 C6 C14 C15 -177.4(2) . . . . ?
C16 C15 C14 C6 -1.6(4) . . . . ?
